data_4032101
loop_
_publ_author_name
'Vignesh, Arumugam'
'Bhuvanesh, Nattamai S. P.'
'Dharmaraj, Nallasamy'

_publ_section_title
;
 Conversion of Arylboronic Acids to Tetrazoles Catalyzed by ONO
 Pincer-Type Palladium Complex.
;
_journal_issue 2
_journal_name_full 'The Journal of organic chemistry'
_journal_page_first 887
_journal_page_last 892
_journal_paper_doi 10.1021/acs.joc.6b02277
_journal_volume 82
_journal_year 2017
_chemical_formula_moiety 'C37 H35 N2 O2 P Pd'
_chemical_formula_sum 'C37 H35 N2 O2 P Pd'
_chemical_formula_weight 677.04
_chemical_name_systematic
;
 ?
;
_space_group_crystal_system monoclinic
_space_group_IT_number 14
_space_group_name_Hall '-P 2ybc'
_space_group_name_H-M_alt 'P 1 21/c 1'
_symmetry_space_group_name_Hall '-P 2ybc'
_symmetry_space_group_name_H-M 'P 1 21/c 1'
_atom_sites_solution_hydrogens geom
_audit_creation_date 2015-10-29
_audit_creation_method
;
Olex2 1.2-beta
(compiled 2014.10.22 svn.r3046 for OlexSys, GUI svn.r4928)
;
_audit_update_record
;
2016-05-02 deposited with the CCDC.
2016-09-19 downloaded from the CCDC.
;
_cell_angle_alpha 90
_cell_angle_beta 97.275(4)
_cell_angle_gamma 90
_cell_formula_units_Z 4
_cell_length_a 8.702(3)
_cell_length_b 19.376(6)
_cell_length_c 18.853(6)
_cell_measurement_reflns_used 3716
_cell_measurement_temperature 110.15
_cell_measurement_theta_max 21.027
_cell_measurement_theta_min 2.178
_cell_volume 3153.2(18)
_computing_cell_refinement 'SAINT v8.34A (Bruker, 2013)'
_computing_data_reduction 'SAINT v8.34A (Bruker, 2013)'
_computing_molecular_graphics 'Olex2 (Dolomanov et al., 2009)'
_computing_publication_material 'Olex2 (Dolomanov et al., 2009)'
_computing_structure_refinement 'XL (Sheldrick, 2008)'
_diffrn_ambient_temperature 110.15
_diffrn_measured_fraction_theta_full 0.597
_diffrn_measured_fraction_theta_max 0.998
_diffrn_measurement_device_type 'Bruker APEX-II CCD'
_diffrn_measurement_method '\f and \w scans'
_diffrn_radiation_type MoK\a
_diffrn_radiation_wavelength 0.71073
_diffrn_reflns_av_R_equivalents 0.1320
_diffrn_reflns_av_unetI/netI 0.0859
_diffrn_reflns_Laue_measured_fraction_full 0.597
_diffrn_reflns_Laue_measured_fraction_max 0.998
_diffrn_reflns_limit_h_max 8
_diffrn_reflns_limit_h_min -8
_diffrn_reflns_limit_k_max 19
_diffrn_reflns_limit_k_min -19
_diffrn_reflns_limit_l_max 19
_diffrn_reflns_limit_l_min -19
_diffrn_reflns_number 20665
_diffrn_reflns_point_group_measured_fraction_full 0.597
_diffrn_reflns_point_group_measured_fraction_max 0.998
_diffrn_reflns_theta_full 25.242
_diffrn_reflns_theta_max 21.058
_diffrn_reflns_theta_min 2.102
_diffrn_standards_number 0
_exptl_absorpt_coefficient_mu 0.675
_exptl_absorpt_correction_T_max 0.7440
_exptl_absorpt_correction_T_min 0.6423
_exptl_absorpt_correction_type multi-scan
_exptl_absorpt_process_details
;
SADABS-2014/3 (Bruker,2014) was used for absorption correction.
wR2(int) was 0.0892 before and 0.0771 after correction.
The Ratio of minimum to maximum transmission is 0.8633.
The \l/2 correction factor is Not present.
;
_exptl_crystal_colour red
_exptl_crystal_colour_primary red
_exptl_crystal_density_diffrn 1.426
_exptl_crystal_description block
_exptl_crystal_F_000 1392
_exptl_crystal_size_max 0.13
_exptl_crystal_size_mid 0.03
_exptl_crystal_size_min 0.02
_refine_diff_density_max 0.707
_refine_diff_density_min -0.822
_refine_diff_density_rms 0.096
_refine_ls_extinction_method none
_refine_ls_goodness_of_fit_ref 1.065
_refine_ls_hydrogen_treatment constr
_refine_ls_matrix_type full
_refine_ls_number_parameters 429
_refine_ls_number_reflns 3407
_refine_ls_number_restraints 90
_refine_ls_restrained_S_all 1.063
_refine_ls_R_factor_all 0.0983
_refine_ls_R_factor_gt 0.0584
_refine_ls_shift/su_max 0.000
_refine_ls_shift/su_mean 0.000
_refine_ls_structure_factor_coef Fsqd
_refine_ls_weighting_details 'w=1/[\s^2^(Fo^2^)+(0.0169P)^2^+14.3503P] where P=(Fo^2^+2Fc^2^)/3'
_refine_ls_weighting_scheme calc
_refine_ls_wR_factor_gt 0.0982
_refine_ls_wR_factor_ref 0.1133
_reflns_Friedel_coverage 0.000
_reflns_number_gt 2342
_reflns_number_total 3407
_reflns_threshold_expression 'I > 2\s(I)'
_cod_data_source_file jo6b02277_si_002.cif
_cod_data_source_block pddsbh
_cod_depositor_comments 'Adding full bibliography for 4032101.cif.'
_cod_original_cell_volume 3153.0(16)
_cod_database_code 4032101
_shelxl_version_number 2014-3
_shelx_space_group_comment
;
The symmetry employed for this shelxl refinement is uniquely defined
by the following loop, which should always be used as a source of
symmetry information in preference to the above space-group names.
They are only intended as comments.
;
_shelx_estimated_absorpt_t_max 0.987
_shelx_estimated_absorpt_t_min 0.917
_olex2_refinement_description
;
1. Fixed Uiso
 At 1.2 times of:
  All C(H) groups, All C(H,H) groups
 At 1.5 times of:
  All C(H,H,H) groups
2. Restrained distances
 C9A-C8 = C9-C8 = C9-C10 = C9A-C10A = C8-C11 = C8-C11A = C12-C11 = C12A-C11A
 1.54 with sigma of 0.01
 C8-C10 = C8-C10A = C8-C12 = C8-C12A
 2.5 with sigma of 0.01
3. Uiso/Uaniso restraints and constraints
C11A \\sim C9A \\sim C10A \\sim C10 \\sim C9 \\sim C12 \\sim C12A \\sim C11:
within 1.7A with sigma of 0.005 and sigma for terminal atoms of 0.01
4. Rigid body (RIGU) restrains
 C11A, C9A, C10A, C10, C9, C12, C12A, C11
 with sigma for 1-2 distances of 0.005 and sigma for 1-3 distances of 0.005
5. Others
 Sof(H8B)=Sof(C9A)=Sof(H9AA)=Sof(H9AB)=Sof(C10A)=Sof(H10D)=Sof(H10E)=Sof(H10F)=
 Sof(C11A)=Sof(H11C)=Sof(H11D)=Sof(C12A)=Sof(H12D)=Sof(H12E)=Sof(H12F)=1-FVAR(1)
 Sof(H8A)=Sof(C9)=Sof(H9A)=Sof(H9B)=Sof(C10)=Sof(H10A)=Sof(H10B)=Sof(H10C)=
 Sof(C11)=Sof(H11A)=Sof(H11B)=Sof(C12)=Sof(H12A)=Sof(H12B)=Sof(H12C)=FVAR(1)
6.a Ternary CH refined with riding coordinates:
 C8(H8A), C8(H8B)
6.b Secondary CH2 refined with riding coordinates:
 C9(H9A,H9B), C11(H11A,H11B), C9A(H9AA,H9AB), C11A(H11C,H11D)
6.c Aromatic/amide H refined with riding coordinates:
 C1(H1), C4(H4), C6(H6), C7(H7), C15(H15), C16(H16), C17(H17), C18(H18),
 C19(H19), C21(H21), C22(H22), C23(H23), C24(H24), C25(H25), C27(H27), C28(H28),
  C29(H29), C30(H30), C31(H31), C33(H33), C34(H34), C35(H35), C36(H36), C37(H37)
6.d Idealised Me refined as rotating group:
 C10(H10A,H10B,H10C), C12(H12A,H12B,H12C), C10A(H10D,H10E,H10F), C12A(H12D,
 H12E,H12F)
;
_olex2_submission_special_instructions 'No special instructions were received'

loop_
_space_group_symop_operation_xyz
'x, y, z'
'-x, y+1/2, -z+1/2'
'-x, -y, -z'
'x, -y-1/2, z-1/2'

loop_
_atom_site_label
_atom_site_type_symbol
_atom_site_fract_x
_atom_site_fract_y
_atom_site_fract_z
_atom_site_U_iso_or_equiv
_atom_site_adp_type
_atom_site_occupancy
_atom_site_site_symmetry_order
_atom_site_calc_flag
_atom_site_refinement_flags_posn
_atom_site_refinement_flags_adp
_atom_site_refinement_flags_occupancy
_atom_site_disorder_assembly
_atom_site_disorder_group
Pd1 Pd 0.21157(8) 0.24126(3) 0.38006(4) 0.0331(3) Uani 1 1 d . . . . .
P1 P 0.3324(2) 0.14465(11) 0.42756(13) 0.0288(6) Uani 1 1 d . . . . .
O1 O 0.3136(7) 0.2913(3) 0.4621(3) 0.0436(18) Uani 1 1 d . . . . .
O2 O 0.1082(6) 0.1989(3) 0.2898(3) 0.0294(15) Uani 1 1 d . . . . .
N1 N 0.0946(7) 0.3207(4) 0.3375(4) 0.0273(18) Uani 1 1 d . . . . .
N2 N 0.0034(7) 0.3095(4) 0.2723(4) 0.0288(18) Uani 1 1 d . . . . .
C1 C 0.0943(10) 0.3811(5) 0.3661(5) 0.034(2) Uani 1 1 d . . . . .
H1 H 0.0300 0.4152 0.3414 0.041 Uiso 1 1 calc R . . . .
C2 C 0.1823(10) 0.4007(5) 0.4315(5) 0.036(2) Uani 1 1 d . . . . .
C3 C 0.2850(10) 0.3568(5) 0.4760(5) 0.036(2) Uani 1 1 d . . . . .
C4 C 0.3629(12) 0.3832(5) 0.5383(6) 0.054(3) Uani 1 1 d . . . . .
H4 H 0.4310 0.3537 0.5677 0.065 Uiso 1 1 calc R . . . .
C5 C 0.3461(12) 0.4519(6) 0.5604(5) 0.055(3) Uani 1 1 d . . . . .
C6 C 0.2468(13) 0.4945(6) 0.5153(6) 0.081(4) Uani 1 1 d . . . . .
H6 H 0.2342 0.5415 0.5275 0.097 Uiso 1 1 calc R . . . .
C7 C 0.1686(12) 0.4685(5) 0.4545(6) 0.057(3) Uani 1 1 d . . . . .
H7 H 0.1002 0.4984 0.4257 0.068 Uiso 1 1 calc R . . . .
C8 C 0.4177(11) 0.4750(4) 0.6221(5) 0.053(3) Uani 1 1 d D . . . .
H8A H 0.5096 0.4971 0.6045 0.064 Uiso 0.508(8) 1 calc R . P A 1
H8B H 0.3377 0.4703 0.6555 0.064 Uiso 0.492(8) 1 calc R . P A 2
C9 C 0.5002(17) 0.4355(12) 0.6854(9) 0.059(4) Uani 0.508(8) 1 d D U P A 1
H9A H 0.4550 0.3888 0.6874 0.071 Uiso 0.508(8) 1 calc R . P A 1
H9B H 0.4877 0.4598 0.7305 0.071 Uiso 0.508(8) 1 calc R . P A 1
C10 C 0.6715(14) 0.4302(11) 0.6765(10) 0.068(5) Uani 0.508(8) 1 d D U P A 1
H10A H 0.6824 0.4207 0.6263 0.102 Uiso 0.508(8) 1 calc GR . P A 1
H10B H 0.7190 0.3927 0.7065 0.102 Uiso 0.508(8) 1 calc GR . P A 1
H10C H 0.7234 0.4738 0.6909 0.102 Uiso 0.508(8) 1 calc GR . P A 1
C11 C 0.363(2) 0.5351(7) 0.6636(9) 0.053(4) Uani 0.508(8) 1 d D U P A 1
H11A H 0.3922 0.5281 0.7156 0.063 Uiso 0.508(8) 1 calc R . P A 1
H11B H 0.2493 0.5400 0.6538 0.063 Uiso 0.508(8) 1 calc R . P A 1
C12 C 0.445(2) 0.6001(6) 0.6379(11) 0.055(5) Uani 0.508(8) 1 d D U P A 1
H12A H 0.4339 0.6006 0.5855 0.083 Uiso 0.508(8) 1 calc GR . P A 1
H12B H 0.5551 0.5989 0.6568 0.083 Uiso 0.508(8) 1 calc GR . P A 1
H12C H 0.3973 0.6416 0.6552 0.083 Uiso 0.508(8) 1 calc GR . P A 1
C9A C 0.5538(16) 0.4318(10) 0.6579(11) 0.059(4) Uani 0.492(8) 1 d D U P A 2
H9AA H 0.6282 0.4620 0.6873 0.070 Uiso 0.492(8) 1 calc R . P A 2
H9AB H 0.6083 0.4098 0.6207 0.070 Uiso 0.492(8) 1 calc R . P A 2
C10A C 0.494(2) 0.3757(8) 0.7055(9) 0.057(4) Uani 0.492(8) 1 d D U P A 2
H10D H 0.4484 0.3379 0.6754 0.085 Uiso 0.492(8) 1 calc GR . P A 2
H10E H 0.4159 0.3955 0.7325 0.085 Uiso 0.492(8) 1 calc GR . P A 2
H10F H 0.5809 0.3580 0.7388 0.085 Uiso 0.492(8) 1 calc GR . P A 2
C11A C 0.464(2) 0.5528(7) 0.6280(12) 0.058(5) Uani 0.492(8) 1 d D U P A 2
H11C H 0.5638 0.5579 0.6588 0.069 Uiso 0.492(8) 1 calc R . P A 2
H11D H 0.4758 0.5711 0.5800 0.069 Uiso 0.492(8) 1 calc R . P A 2
C12A C 0.339(2) 0.5936(8) 0.6595(11) 0.062(5) Uani 0.492(8) 1 d D U P A 2
H12D H 0.2562 0.6056 0.6215 0.093 Uiso 0.492(8) 1 calc GR . P A 2
H12E H 0.3848 0.6360 0.6816 0.093 Uiso 0.492(8) 1 calc GR . P A 2
H12F H 0.2972 0.5657 0.6958 0.093 Uiso 0.492(8) 1 calc GR . P A 2
C13 C 0.0216(9) 0.2455(5) 0.2528(5) 0.030(2) Uani 1 1 d . . . . .
C14 C -0.0572(10) 0.2230(4) 0.1816(5) 0.034(2) Uani 1 1 d . . . . .
C15 C -0.1908(10) 0.2560(5) 0.1517(5) 0.046(3) Uani 1 1 d . . . . .
H15 H -0.2382 0.2904 0.1776 0.056 Uiso 1 1 calc R . . . .
C16 C -0.2547(12) 0.2377(5) 0.0824(6) 0.062(3) Uani 1 1 d . . . . .
H16 H -0.3474 0.2593 0.0614 0.075 Uiso 1 1 calc R . . . .
C17 C -0.1851(14) 0.1888(5) 0.0444(6) 0.060(3) Uani 1 1 d . . . . .
H17 H -0.2278 0.1779 -0.0032 0.072 Uiso 1 1 calc R . . . .
C18 C -0.0532(12) 0.1555(5) 0.0753(6) 0.045(3) Uani 1 1 d . . . . .
H18 H -0.0060 0.1211 0.0495 0.054 Uiso 1 1 calc R . . . .
C19 C 0.0098(11) 0.1725(5) 0.1438(5) 0.039(3) Uani 1 1 d . . . . .
H19 H 0.1001 0.1492 0.1653 0.047 Uiso 1 1 calc R . . . .
C20 C 0.3560(9) 0.1442(4) 0.5238(5) 0.025(2) Uani 1 1 d . . . . .
C21 C 0.4853(10) 0.1135(4) 0.5634(5) 0.031(2) Uani 1 1 d . . . . .
H21 H 0.5633 0.0926 0.5397 0.037 Uiso 1 1 calc R . . . .
C22 C 0.4981(10) 0.1137(4) 0.6362(5) 0.036(2) Uani 1 1 d . . . . .
H22 H 0.5875 0.0941 0.6629 0.044 Uiso 1 1 calc R . . . .
C23 C 0.3864(12) 0.1413(5) 0.6716(5) 0.047(3) Uani 1 1 d . . . . .
H23 H 0.3953 0.1395 0.7224 0.056 Uiso 1 1 calc R . . . .
C24 C 0.2600(12) 0.1719(5) 0.6328(6) 0.054(3) Uani 1 1 d . . . . .
H24 H 0.1832 0.1928 0.6573 0.065 Uiso 1 1 calc R . . . .
C25 C 0.2426(10) 0.1730(5) 0.5594(6) 0.043(3) Uani 1 1 d . . . . .
H25 H 0.1533 0.1932 0.5333 0.051 Uiso 1 1 calc R . . . .
C26 C 0.5250(9) 0.1359(5) 0.4028(4) 0.028(2) Uani 1 1 d . . . . .
C27 C 0.5897(10) 0.0724(5) 0.3890(5) 0.038(3) Uani 1 1 d . . . . .
H27 H 0.5307 0.0315 0.3922 0.046 Uiso 1 1 calc R . . . .
C28 C 0.7385(11) 0.0678(5) 0.3708(5) 0.045(3) Uani 1 1 d . . . . .
H28 H 0.7817 0.0240 0.3623 0.054 Uiso 1 1 calc R . . . .
C29 C 0.8229(10) 0.1267(6) 0.3651(5) 0.044(3) Uani 1 1 d . . . . .
H29 H 0.9236 0.1239 0.3509 0.052 Uiso 1 1 calc R . . . .
C30 C 0.7622(10) 0.1901(5) 0.3799(5) 0.046(3) Uani 1 1 d . . . . .
H30 H 0.8226 0.2308 0.3780 0.055 Uiso 1 1 calc R . . . .
C31 C 0.6125(10) 0.1941(5) 0.3976(5) 0.041(3) Uani 1 1 d . . . . .
H31 H 0.5697 0.2380 0.4061 0.049 Uiso 1 1 calc R . . . .
C32 C 0.2345(9) 0.0643(4) 0.4012(5) 0.027(2) Uani 1 1 d . . . . .
C33 C 0.1967(10) 0.0516(5) 0.3293(6) 0.043(3) Uani 1 1 d . . . . .
H33 H 0.2228 0.0843 0.2952 0.051 Uiso 1 1 calc R . . . .
C34 C 0.1208(12) -0.0087(6) 0.3068(6) 0.056(3) Uani 1 1 d . . . . .
H34 H 0.0961 -0.0170 0.2570 0.067 Uiso 1 1 calc R . . . .
C35 C 0.0805(11) -0.0563(6) 0.3540(7) 0.056(3) Uani 1 1 d . . . . .
H35 H 0.0291 -0.0975 0.3374 0.067 Uiso 1 1 calc R . . . .
C36 C 0.1151(10) -0.0439(5) 0.4263(7) 0.045(3) Uani 1 1 d . . . . .
H36 H 0.0862 -0.0764 0.4598 0.054 Uiso 1 1 calc R . . . .
C37 C 0.1927(9) 0.0164(4) 0.4501(6) 0.036(3) Uani 1 1 d . . . . .
H37 H 0.2169 0.0247 0.5000 0.043 Uiso 1 1 calc R . . . .

loop_
_atom_site_aniso_label
_atom_site_aniso_U_11
_atom_site_aniso_U_22
_atom_site_aniso_U_33
_atom_site_aniso_U_23
_atom_site_aniso_U_13
_atom_site_aniso_U_12
Pd1 0.0201(4) 0.0280(4) 0.0497(5) 0.0098(4) -0.0009(3) 0.0019(4)
P1 0.0176(13) 0.0257(14) 0.0432(18) 0.0037(12) 0.0035(12) 0.0040(11)
O1 0.044(4) 0.022(4) 0.060(5) 0.014(3) -0.014(3) 0.011(3)
O2 0.024(3) 0.020(3) 0.044(4) 0.004(3) 0.004(3) 0.004(3)
N1 0.024(4) 0.025(5) 0.030(5) 0.005(4) -0.006(4) 0.001(4)
N2 0.026(4) 0.027(5) 0.031(5) 0.002(4) -0.004(4) 0.001(4)
C1 0.036(6) 0.030(6) 0.037(7) 0.008(5) 0.010(5) 0.011(5)
C2 0.039(6) 0.033(6) 0.036(7) -0.004(5) 0.002(5) 0.005(5)
C3 0.018(5) 0.053(7) 0.033(7) 0.013(6) -0.005(5) 0.002(5)
C4 0.054(7) 0.045(7) 0.057(8) 0.022(6) -0.015(7) 0.007(6)
C5 0.055(7) 0.074(9) 0.027(7) -0.002(6) -0.029(6) 0.013(6)
C6 0.103(10) 0.058(8) 0.066(9) -0.022(7) -0.049(8) 0.037(7)
C7 0.060(8) 0.059(8) 0.045(8) -0.006(6) -0.019(6) 0.028(6)
C8 0.057(7) 0.045(7) 0.049(8) -0.006(6) -0.023(6) 0.012(6)
C9 0.053(9) 0.080(9) 0.046(10) -0.016(8) 0.012(8) -0.011(9)
C10 0.060(10) 0.087(10) 0.058(10) -0.011(8) 0.016(9) -0.008(10)
C11 0.040(9) 0.083(12) 0.033(8) 0.031(10) -0.005(6) -0.010(10)
C12 0.041(9) 0.085(12) 0.036(8) 0.032(11) -0.008(7) -0.012(10)
C9A 0.052(9) 0.078(9) 0.047(10) -0.014(8) 0.009(8) -0.011(10)
C10A 0.049(9) 0.077(10) 0.045(10) -0.015(8) 0.011(8) 0.000(10)
C11A 0.043(9) 0.090(12) 0.037(8) 0.028(10) -0.007(6) -0.010(10)
C12A 0.048(9) 0.095(12) 0.039(8) 0.030(11) -0.009(7) -0.011(11)
C13 0.021(5) 0.029(6) 0.041(6) 0.012(6) 0.006(5) -0.007(5)
C14 0.036(6) 0.030(6) 0.038(7) 0.011(5) 0.005(5) -0.009(5)
C15 0.051(7) 0.039(6) 0.045(7) 0.001(6) -0.012(6) -0.005(6)
C16 0.069(8) 0.035(7) 0.077(9) 0.011(7) -0.017(7) 0.007(6)
C17 0.093(10) 0.027(7) 0.051(8) -0.002(6) -0.021(7) -0.013(6)
C18 0.069(8) 0.023(6) 0.043(8) -0.006(5) 0.008(6) 0.000(6)
C19 0.042(6) 0.039(6) 0.037(7) 0.002(5) 0.008(6) -0.008(5)
C20 0.020(5) 0.018(5) 0.036(6) 0.004(4) 0.004(5) 0.003(4)
C21 0.031(6) 0.026(5) 0.037(7) 0.001(5) 0.008(5) 0.000(4)
C22 0.032(6) 0.038(6) 0.041(8) 0.002(5) 0.012(5) 0.006(5)
C23 0.060(8) 0.042(6) 0.041(7) 0.003(6) 0.016(7) 0.001(6)
C24 0.054(8) 0.049(7) 0.064(9) -0.001(6) 0.031(7) 0.015(6)
C25 0.028(6) 0.046(7) 0.054(8) 0.014(6) 0.007(6) 0.011(5)
C26 0.017(5) 0.039(6) 0.028(6) 0.004(5) 0.005(4) -0.004(5)
C27 0.024(6) 0.044(7) 0.049(7) 0.017(5) 0.011(5) 0.004(5)
C28 0.043(8) 0.039(6) 0.051(7) 0.013(6) -0.002(6) 0.016(6)
C29 0.011(6) 0.074(8) 0.048(7) 0.018(6) 0.015(5) 0.011(6)
C30 0.021(6) 0.057(8) 0.063(8) 0.001(6) 0.016(6) -0.005(5)
C31 0.029(6) 0.042(7) 0.051(7) -0.003(5) 0.006(5) 0.007(5)
C32 0.011(5) 0.035(6) 0.034(7) -0.003(5) -0.006(5) 0.013(4)
C33 0.025(6) 0.033(7) 0.069(9) 0.000(6) 0.004(6) 0.009(5)
C34 0.044(7) 0.054(8) 0.064(9) -0.012(7) -0.015(6) 0.026(6)
C35 0.023(6) 0.045(8) 0.095(11) -0.041(8) -0.012(7) 0.006(5)
C36 0.024(6) 0.023(6) 0.090(10) -0.007(6) 0.010(6) -0.010(5)
C37 0.023(6) 0.032(6) 0.056(8) 0.004(6) 0.011(5) 0.003(5)

loop_
_atom_type_symbol
_atom_type_description
_atom_type_scat_dispersion_real
_atom_type_scat_dispersion_imag
_atom_type_scat_source
C C 0.0033 0.0016 'International Tables Vol C Tables 4.2.6.8 and 6.1.1.4'
H H 0.0000 0.0000 'International Tables Vol C Tables 4.2.6.8 and 6.1.1.4'
N N 0.0061 0.0033 'International Tables Vol C Tables 4.2.6.8 and 6.1.1.4'
O O 0.0106 0.0060 'International Tables Vol C Tables 4.2.6.8 and 6.1.1.4'
P P 0.1023 0.0942 'International Tables Vol C Tables 4.2.6.8 and 6.1.1.4'
Pd Pd -0.9988 1.0072 'International Tables Vol C Tables 4.2.6.8 and 6.1.1.4'

loop_
_geom_angle_atom_site_label_1
_geom_angle_atom_site_label_2
_geom_angle_atom_site_label_3
_geom_angle
O1 Pd1 P1 87.47(17)
O1 Pd1 O2 173.9(2)
O1 Pd1 N1 95.4(3)
O2 Pd1 P1 97.67(17)
N1 Pd1 P1 176.1(2)
N1 Pd1 O2 79.6(3)
C20 P1 Pd1 112.9(3)
C20 P1 C26 105.6(4)
C20 P1 C32 105.2(4)
C26 P1 Pd1 112.0(3)
C26 P1 C32 105.6(4)
C32 P1 Pd1 114.9(3)
C3 O1 Pd1 123.9(6)
C13 O2 Pd1 109.6(5)
N2 N1 Pd1 116.5(5)
C1 N1 Pd1 124.7(6)
C1 N1 N2 118.7(7)
C13 N2 N1 108.6(7)
N1 C1 H1 117.3
N1 C1 C2 125.4(8)
C2 C1 H1 117.3
C1 C2 C3 125.4(9)
C7 C2 C1 117.8(9)
C7 C2 C3 116.9(9)
O1 C3 C2 125.0(9)
O1 C3 C4 116.1(8)
C4 C3 C2 118.9(9)
C3 C4 H4 118.5
C3 C4 C5 123.0(9)
C5 C4 H4 118.5
C6 C5 C4 117.2(9)
C8 C5 C4 121.6(9)
C8 C5 C6 121.2(10)
C5 C6 H6 120.0
C7 C6 C5 120.0(10)
C7 C6 H6 120.0
C2 C7 H7 118.0
C6 C7 C2 124.0(10)
C6 C7 H7 118.0
C5 C8 H8A 99.1
C5 C8 H8B 103.6
C5 C8 C9 129.9(13)
C5 C8 C11 124.8(11)
C5 C8 C9A 116.8(12)
C5 C8 C11A 118.4(12)
C9 C8 H8A 99.1
C11 C8 H8A 99.1
C11 C8 C9 97.5(13)
C9A C8 H8B 103.6
C9A C8 C11A 108.7(13)
C11A C8 H8B 103.6
C8 C9 H9A 110.0
C8 C9 H9B 110.0
C8 C9 C10 108.6(9)
H9A C9 H9B 108.3
C10 C9 H9A 110.0
C10 C9 H9B 110.0
C9 C10 H10A 109.5
C9 C10 H10B 109.5
C9 C10 H10C 109.5
H10A C10 H10B 109.5
H10A C10 H10C 109.5
H10B C10 H10C 109.5
C8 C11 H11A 110.5
C8 C11 H11B 110.5
C8 C11 C12 106.1(8)
H11A C11 H11B 108.7
C12 C11 H11A 110.5
C12 C11 H11B 110.5
C11 C12 H12A 109.5
C11 C12 H12B 109.5
C11 C12 H12C 109.5
H12A C12 H12B 109.5
H12A C12 H12C 109.5
H12B C12 H12C 109.5
C8 C9A H9AA 109.6
C8 C9A H9AB 109.6
C8 C9A C10A 110.1(9)
H9AA C9A H9AB 108.2
C10A C9A H9AA 109.6
C10A C9A H9AB 109.6
C9A C10A H10D 109.5
C9A C10A H10E 109.5
C9A C10A H10F 109.5
H10D C10A H10E 109.5
H10D C10A H10F 109.5
H10E C10A H10F 109.5
C8 C11A H11C 109.6
C8 C11A H11D 109.6
H11C C11A H11D 108.2
C12A C11A C8 110.1(9)
C12A C11A H11C 109.6
C12A C11A H11D 109.6
C11A C12A H12D 109.5
C11A C12A H12E 109.5
C11A C12A H12F 109.5
H12D C12A H12E 109.5
H12D C12A H12F 109.5
H12E C12A H12F 109.5
O2 C13 C14 116.2(8)
N2 C13 O2 125.7(8)
N2 C13 C14 118.1(8)
C15 C14 C13 119.9(9)
C19 C14 C13 119.7(9)
C19 C14 C15 120.3(9)
C14 C15 H15 120.7
C14 C15 C16 118.5(10)
C16 C15 H15 120.7
C15 C16 H16 119.6
C17 C16 C15 120.9(10)
C17 C16 H16 119.6
C16 C17 H17 120.0
C16 C17 C18 119.9(10)
C18 C17 H17 120.0
C17 C18 H18 120.1
C19 C18 C17 119.8(9)
C19 C18 H18 120.1
C14 C19 H19 119.7
C18 C19 C14 120.6(9)
C18 C19 H19 119.7
C21 C20 P1 121.4(7)
C25 C20 P1 119.4(7)
C25 C20 C21 119.2(8)
C20 C21 H21 120.2
C22 C21 C20 119.5(8)
C22 C21 H21 120.2
C21 C22 H22 119.2
C23 C22 C21 121.7(9)
C23 C22 H22 119.2
C22 C23 H23 120.6
C22 C23 C24 118.8(10)
C24 C23 H23 120.6
C23 C24 H24 119.3
C25 C24 C23 121.4(9)
C25 C24 H24 119.3
C20 C25 H25 120.3
C24 C25 C20 119.4(9)
C24 C25 H25 120.3
C27 C26 P1 122.9(7)
C31 C26 P1 118.9(7)
C31 C26 C27 118.2(8)
C26 C27 H27 119.4
C28 C27 C26 121.2(9)
C28 C27 H27 119.4
C27 C28 H28 120.2
C29 C28 C27 119.5(9)
C29 C28 H28 120.2
C28 C29 H29 119.9
C28 C29 C30 120.2(8)
C30 C29 H29 119.9
C29 C30 H30 120.2
C29 C30 C31 119.6(9)
C31 C30 H30 120.2
C26 C31 C30 121.2(9)
C26 C31 H31 119.4
C30 C31 H31 119.4
C33 C32 P1 117.9(7)
C33 C32 C37 119.0(9)
C37 C32 P1 123.1(7)
C32 C33 H33 120.1
C32 C33 C34 119.9(10)
C34 C33 H33 120.1
C33 C34 H34 119.1
C35 C34 C33 121.7(11)
C35 C34 H34 119.1
C34 C35 H35 120.4
C34 C35 C36 119.2(10)
C36 C35 H35 120.4
C35 C36 H36 120.0
C35 C36 C37 120.1(10)
C37 C36 H36 120.0
C32 C37 C36 120.1(10)
C32 C37 H37 119.9
C36 C37 H37 119.9

loop_
_geom_bond_atom_site_label_1
_geom_bond_atom_site_label_2
_geom_bond_distance
Pd1 P1 2.274(2)
Pd1 O1 1.943(6)
Pd1 O2 1.998(6)
Pd1 N1 1.961(6)
P1 C20 1.799(9)
P1 C26 1.804(8)
P1 C32 1.814(9)
O1 C3 1.324(10)
O2 C13 1.317(9)
N1 N2 1.393(9)
N1 C1 1.287(10)
N2 C13 1.309(10)
C1 H1 0.9500
C1 C2 1.419(12)
C2 C3 1.428(12)
C2 C7 1.393(12)
C3 C4 1.377(12)
C4 H4 0.9500
C4 C5 1.408(13)
C5 C6 1.402(13)
C5 C8 1.327(12)
C6 H6 0.9500
C6 C7 1.354(13)
C7 H7 0.9500
C8 H8A 1.0000
C8 H8B 1.0000
C8 C9 1.519(10)
C8 C11 1.511(10)
C8 C9A 1.535(10)
C8 C11A 1.560(10)
C9 H9A 0.9900
C9 H9B 0.9900
C9 C10 1.525(10)
C10 H10A 0.9800
C10 H10B 0.9800
C10 H10C 0.9800
C11 H11A 0.9900
C11 H11B 0.9900
C11 C12 1.553(10)
C12 H12A 0.9800
C12 H12B 0.9800
C12 H12C 0.9800
C9A H9AA 0.9900
C9A H9AB 0.9900
C9A C10A 1.540(10)
C10A H10D 0.9800
C10A H10E 0.9800
C10A H10F 0.9800
C11A H11C 0.9900
C11A H11D 0.9900
C11A C12A 1.519(10)
C12A H12D 0.9800
C12A H12E 0.9800
C12A H12F 0.9800
C13 C14 1.493(12)
C14 C15 1.383(12)
C14 C19 1.383(12)
C15 H15 0.9500
C15 C16 1.399(12)
C16 H16 0.9500
C16 C17 1.374(13)
C17 H17 0.9500
C17 C18 1.380(13)
C18 H18 0.9500
C18 C19 1.377(12)
C19 H19 0.9500
C20 C21 1.402(11)
C20 C25 1.379(11)
C21 H21 0.9500
C21 C22 1.364(11)
C22 H22 0.9500
C22 C23 1.356(12)
C23 H23 0.9500
C23 C24 1.376(13)
C24 H24 0.9500
C24 C25 1.374(13)
C25 H25 0.9500
C26 C27 1.390(11)
C26 C31 1.372(11)
C27 H27 0.9500
C27 C28 1.384(12)
C28 H28 0.9500
C28 C29 1.369(12)
C29 H29 0.9500
C29 C30 1.380(12)
C30 H30 0.9500
C30 C31 1.387(11)
C31 H31 0.9500
C32 C33 1.376(12)
C32 C37 1.389(12)
C33 H33 0.9500
C33 C34 1.382(13)
C34 H34 0.9500
C34 C35 1.358(14)
C35 H35 0.9500
C35 C36 1.378(13)
C36 H36 0.9500
C36 C37 1.394(12)
C37 H37 0.9500

loop_
_geom_torsion_atom_site_label_1
_geom_torsion_atom_site_label_2
_geom_torsion_atom_site_label_3
_geom_torsion_atom_site_label_4
_geom_torsion
Pd1 P1 C20 C21 -146.7(6)
Pd1 P1 C20 C25 35.3(8)
Pd1 P1 C26 C27 -143.9(7)
Pd1 P1 C26 C31 36.4(8)
Pd1 P1 C32 C33 53.3(7)
Pd1 P1 C32 C37 -124.9(6)
Pd1 O1 C3 C2 -3.4(12)
Pd1 O1 C3 C4 177.1(6)
Pd1 O2 C13 N2 -0.9(9)
Pd1 O2 C13 C14 176.8(5)
Pd1 N1 N2 C13 -1.8(8)
Pd1 N1 C1 C2 2.4(13)
P1 C20 C21 C22 -179.4(6)
P1 C20 C25 C24 179.3(7)
P1 C26 C27 C28 -179.5(7)
P1 C26 C31 C30 178.9(7)
P1 C32 C33 C34 -179.4(7)
P1 C32 C37 C36 178.9(6)
O1 C3 C4 C5 179.4(9)
O2 C13 C14 C15 155.5(8)
O2 C13 C14 C19 -29.0(11)
N1 N2 C13 O2 1.8(11)
N1 N2 C13 C14 -175.9(6)
N1 C1 C2 C3 0.0(15)
N1 C1 C2 C7 179.7(9)
N2 N1 C1 C2 -179.1(8)
N2 C13 C14 C15 -26.6(11)
N2 C13 C14 C19 148.9(8)
C1 N1 N2 C13 179.6(7)
C1 C2 C3 O1 0.6(15)
C1 C2 C3 C4 180.0(9)
C1 C2 C7 C6 -179.3(11)
C2 C3 C4 C5 0.0(15)
C3 C2 C7 C6 0.4(16)
C3 C4 C5 C6 -1.0(17)
C3 C4 C5 C8 177.1(10)
C4 C5 C6 C7 1.7(18)
C4 C5 C8 C9 -12.9(19)
C4 C5 C8 C11 -154.8(11)
C4 C5 C8 C9A 17.3(16)
C4 C5 C8 C11A 150.3(11)
C5 C6 C7 C2 -1.5(19)
C5 C8 C9 C10 93(2)
C5 C8 C11 C12 -91.8(17)
C5 C8 C9A C10A -87.5(19)
C5 C8 C11A C12A 95.4(18)
C6 C5 C8 C9 165.2(12)
C6 C5 C8 C11 23.2(18)
C6 C5 C8 C9A -164.7(11)
C6 C5 C8 C11A -31.7(16)
C7 C2 C3 O1 -179.1(9)
C7 C2 C3 C4 0.3(13)
C8 C5 C6 C7 -176.4(12)
C9 C8 C11 C12 116.7(16)
C9 C8 C9A C10A 38(2)
C9 C8 C11A C12A -98.3(18)
C11 C8 C9 C10 -118.1(17)
C11 C8 C9A C10A 85.2(19)
C11 C8 C11A C12A -17.0(15)
C9A C8 C9 C10 21(2)
C9A C8 C11 C12 96.2(16)
C9A C8 C11A C12A -128.2(17)
C11A C8 C9 C10 -71.7(19)
C11A C8 C11 C12 6.3(18)
C11A C8 C9A C10A 135.3(17)
C13 C14 C15 C16 174.7(8)
C13 C14 C19 C18 -173.9(8)
C14 C15 C16 C17 -1.1(15)
C15 C14 C19 C18 1.6(13)
C15 C16 C17 C18 2.1(16)
C16 C17 C18 C19 -1.2(15)
C17 C18 C19 C14 -0.6(14)
C19 C14 C15 C16 -0.8(13)
C20 P1 C26 C27 92.9(8)
C20 P1 C26 C31 -86.8(8)
C20 P1 C32 C33 178.1(6)
C20 P1 C32 C37 -0.2(8)
C20 C21 C22 C23 2.0(13)
C21 C20 C25 C24 1.2(13)
C21 C22 C23 C24 -2.4(14)
C22 C23 C24 C25 2.2(15)
C23 C24 C25 C20 -1.7(15)
C25 C20 C21 C22 -1.4(12)
C26 P1 C20 C21 -24.0(8)
C26 P1 C20 C25 157.9(7)
C26 P1 C32 C33 -70.6(7)
C26 P1 C32 C37 111.2(7)
C26 C27 C28 C29 -1.0(14)
C27 C26 C31 C30 -0.9(14)
C27 C28 C29 C30 2.3(14)
C28 C29 C30 C31 -2.8(14)
C29 C30 C31 C26 2.1(14)
C31 C26 C27 C28 0.3(14)
C32 P1 C20 C21 87.3(7)
C32 P1 C20 C25 -90.7(7)
C32 P1 C26 C27 -18.2(9)
C32 P1 C26 C31 162.1(7)
C32 C33 C34 C35 0.5(14)
C33 C32 C37 C36 0.7(12)
C33 C34 C35 C36 0.5(15)
C34 C35 C36 C37 -1.0(14)
C35 C36 C37 C32 0.4(13)
C37 C32 C33 C34 -1.1(12)
